data_4003420
loop_
_publ_author_name
'Ovens, Jeffrey S.'
'Leznoff, Daniel B.'

_publ_section_title
;
 Raman Detected Sensing of Volatile Organic Compounds by Vapochromic
 Cu[AuX2(CN)2]2 (X = Cl, Br) Coordination Polymer Materials
;
_journal_issue 5
_journal_name_full 'Chemistry of Materials'
_journal_page_first 1465
_journal_paper_doi 10.1021/cm502998w
_journal_volume 27
_journal_year 2015
_chemical_formula_sum 'C16 H28 Au2 Cl4 Cu N8 O4'
_chemical_formula_weight 995.74
_space_group_crystal_system triclinic
_space_group_IT_number 2
_space_group_name_Hall '-P 1'
_space_group_name_H-M_alt 'P -1'
_atom_sites_solution_hydrogens geom
_atom_sites_solution_primary direct
_cell_angle_alpha 86.0560(10)
_cell_angle_beta 81.8950(10)
_cell_angle_gamma 86.0630(10)
_cell_formula_units_Z 1
_cell_length_a 8.47180(10)
_cell_length_b 8.61200(10)
_cell_length_c 10.66120(10)
_cell_measurement_reflns_used 9281
_cell_measurement_temperature 296(2)
_cell_measurement_theta_max 34.11
_cell_measurement_theta_min 2.97
_cell_volume 766.869(15)
_computing_cell_refinement 'Bruker SAINT'
_computing_data_collection 'Bruker APEX2'
_computing_data_reduction 'Bruker SAINT'
_computing_structure_refinement 'SHELXL-2013 (Sheldrick, 2013)'
_computing_structure_solution
; 
Bruker Intrinsic Phasing (Sheldrick, 2012) 
;
_diffrn_ambient_temperature 296(2)
_diffrn_measured_fraction_theta_full 0.999
_diffrn_measured_fraction_theta_max 0.992
_diffrn_measurement_device_type 'Bruker APEX-II DUO CCD'
_diffrn_measurement_method '\w scans'
_diffrn_radiation_monochromator graphite
_diffrn_radiation_type 'Mo K\a'
_diffrn_radiation_wavelength 0.71073
_diffrn_reflns_av_R_equivalents 0.0221
_diffrn_reflns_av_unetI/netI 0.0259
_diffrn_reflns_Laue_measured_fraction_full 0.999
_diffrn_reflns_Laue_measured_fraction_max 0.992
_diffrn_reflns_limit_h_max 13
_diffrn_reflns_limit_h_min -12
_diffrn_reflns_limit_k_max 13
_diffrn_reflns_limit_k_min -13
_diffrn_reflns_limit_l_max 15
_diffrn_reflns_limit_l_min -16
_diffrn_reflns_number 17417
_diffrn_reflns_theta_full 25.242
_diffrn_reflns_theta_max 33.141
_diffrn_reflns_theta_min 1.933
_exptl_absorpt_coefficient_mu 10.612
_exptl_absorpt_correction_T_max 0.7476
_exptl_absorpt_correction_T_min 0.5359
_exptl_absorpt_correction_type multi-scan
_exptl_crystal_colour blue
_exptl_crystal_density_diffrn 2.156
_exptl_crystal_description block
_exptl_crystal_F_000 467
_exptl_crystal_size_max 0.188
_exptl_crystal_size_mid 0.184
_exptl_crystal_size_min 0.141
_refine_diff_density_max 1.107
_refine_diff_density_min -0.773
_refine_diff_density_rms 0.121
_refine_ls_extinction_method none
_refine_ls_goodness_of_fit_ref 1.059
_refine_ls_hydrogen_treatment constr
_refine_ls_matrix_type full
_refine_ls_number_parameters 167
_refine_ls_number_reflns 5805
_refine_ls_number_restraints 1
_refine_ls_restrained_S_all 1.060
_refine_ls_R_factor_all 0.0368
_refine_ls_R_factor_gt 0.0263
_refine_ls_shift/su_max 0.000
_refine_ls_shift/su_mean 0.000
_refine_ls_structure_factor_coef Fsqd
_refine_ls_weighting_details
;
 w=1/[\s^2^(Fo^2^)+(0.0339P)^2^]
 where P=(Fo^2^+2Fc^2^)/3
;
_refine_ls_weighting_scheme calc
_refine_ls_wR_factor_gt 0.0642
_refine_ls_wR_factor_ref 0.0674
_reflns_number_gt 4646
_reflns_number_total 5805
_reflns_threshold_expression 'I > 2\s(I)'
_cod_data_source_file cm502998w_si_002.cif
_cod_data_source_block Cu_DMF_Au3Cl
_cod_database_code 4003420
_shelx_space_group_comment
;
The symmetry employed for this shelxl refinement is uniquely defined
by the following loop, which should always be used as a source of
symmetry information in preference to the above space-group names.
They are only intended as comments.
;
_shelxl_version_number 2013-2

loop_
_space_group_symop_operation_xyz
'x, y, z'
'-x, -y, -z'

loop_
_atom_site_label
_atom_site_type_symbol
_atom_site_fract_x
_atom_site_fract_y
_atom_site_fract_z
_atom_site_U_iso_or_equiv
_atom_site_adp_type
_atom_site_occupancy
_atom_site_site_symmetry_order
_atom_site_calc_flag
_atom_site_refinement_flags_posn
_atom_site_refinement_flags_adp
_atom_site_refinement_flags_occupancy
Au1 Au 0.0000 0.5000 0.5000 0.03153(5) Uani 1 2 d S . P
Au2 Au 0.5000 1.0000 0.5000 0.04851(6) Uani 1 2 d S . P
Cu1 Cu 0.0000 0.5000 0.0000 0.03399(10) Uani 1 2 d S . P
Cl1 Cl 0.16762(11) 0.28100(11) 0.48671(9) 0.0625(2) Uani 1 1 d . . .
Cl2 Cl 0.54388(19) 0.95239(17) 0.29063(13) 0.0931(4) Uani 1 1 d . . .
O1 O 0.0893(2) 0.2821(2) 0.0286(2) 0.0455(5) Uani 1 1 d . . .
O2 O 0.2147(3) 0.5631(3) -0.0701(2) 0.0438(5) Uani 1 1 d . . .
N1 N 0.0479(3) 0.5531(3) 0.2058(2) 0.0487(6) Uani 1 1 d . . .
N2 N 0.2655(5) 0.7367(5) 0.5574(6) 0.0930(12) Uani 1 1 d . U .
N3 N 0.1052(4) 0.0577(3) 0.1481(3) 0.0515(7) Uani 1 1 d . . .
N4 N 0.4488(3) 0.5278(3) -0.1970(3) 0.0474(6) Uani 1 1 d . . .
C1 C 0.0329(4) 0.5341(4) 0.3126(3) 0.0381(6) Uani 1 1 d . . .
C2 C 0.3416(4) 0.8261(4) 0.5375(3) 0.0500(7) Uani 1 1 d . U .
C3 C 0.0485(4) 0.1992(3) 0.1269(3) 0.0434(6) Uani 1 1 d . . .
H3 H -0.0274 0.2416 0.1889 0.052 Uiso 1 1 calc R U .
C4 C 0.2216(6) -0.0184(5) 0.0564(5) 0.0740(12) Uani 1 1 d . . .
H4A H 0.1920 -0.1224 0.0482 0.111 Uiso 1 1 calc R U .
H4B H 0.3248 -0.0224 0.0844 0.111 Uiso 1 1 calc R U .
H4C H 0.2255 0.0391 -0.0242 0.111 Uiso 1 1 calc R U .
C5 C 0.0520(7) -0.0333(6) 0.2673(5) 0.0837(15) Uani 1 1 d . . .
H5A H -0.0122 -0.1148 0.2498 0.125 Uiso 1 1 calc R U .
H5B H -0.0100 0.0340 0.3262 0.125 Uiso 1 1 calc R U .
H5C H 0.1435 -0.0784 0.3033 0.125 Uiso 1 1 calc R U .
C6 C 0.3017(4) 0.4952(4) -0.1565(3) 0.0421(6) Uani 1 1 d . . .
H6 H 0.2590 0.4165 -0.1943 0.051 Uiso 1 1 calc R U .
C7 C 0.5386(5) 0.4489(6) -0.3059(5) 0.0816(14) Uani 1 1 d . . .
H7A H 0.4722 0.3769 -0.3351 0.122 Uiso 1 1 calc R U .
H7B H 0.6320 0.3933 -0.2802 0.122 Uiso 1 1 calc R U .
H7C H 0.5700 0.5250 -0.3732 0.122 Uiso 1 1 calc R U .
C8 C 0.5249(4) 0.6478(5) -0.1437(4) 0.0677(10) Uani 1 1 d . . .
H8A H 0.5246 0.7407 -0.1989 0.102 Uiso 1 1 calc R U .
H8B H 0.6331 0.6128 -0.1348 0.102 Uiso 1 1 calc R U .
H8C H 0.4677 0.6697 -0.0620 0.102 Uiso 1 1 calc R U .

loop_
_atom_site_aniso_label
_atom_site_aniso_U_11
_atom_site_aniso_U_22
_atom_site_aniso_U_33
_atom_site_aniso_U_23
_atom_site_aniso_U_13
_atom_site_aniso_U_12
Au1 0.03037(7) 0.03784(8) 0.02523(7) 0.00391(5) -0.00207(5) -0.00331(5)
Au2 0.04684(10) 0.04682(10) 0.05063(10) 0.00507(7) -0.00809(8) 0.00093(7)
Cu1 0.0321(2) 0.0381(2) 0.0287(2) 0.00618(17) 0.00197(17) -0.00105(18)
Cl1 0.0611(5) 0.0534(5) 0.0634(5) 0.0112(4) 0.0082(4) 0.0162(4)
Cl2 0.1268(11) 0.0836(8) 0.0683(7) 0.0006(6) -0.0098(7) -0.0151(8)
O1 0.0460(11) 0.0437(12) 0.0421(11) 0.0080(9) 0.0025(9) 0.0022(9)
O2 0.0380(11) 0.0504(13) 0.0401(11) 0.0027(9) 0.0045(9) -0.0063(9)
N1 0.0588(16) 0.0544(16) 0.0326(12) -0.0004(11) -0.0059(11) -0.0047(13)
N2 0.078(3) 0.083(3) 0.119(3) -0.009(2) -0.010(2) -0.0211(19)
N3 0.0583(17) 0.0395(15) 0.0558(17) 0.0056(12) -0.0092(14) -0.0022(12)
N4 0.0349(13) 0.0485(16) 0.0544(16) 0.0040(12) 0.0058(12) -0.0038(11)
C1 0.0374(14) 0.0458(17) 0.0301(13) 0.0038(11) -0.0033(11) -0.0036(12)
C2 0.0507(18) 0.0505(18) 0.0467(17) -0.0016(14) -0.0049(14) 0.0074(12)
C3 0.0450(16) 0.0372(15) 0.0460(16) 0.0046(12) -0.0031(13) -0.0018(12)
C4 0.078(3) 0.061(3) 0.082(3) -0.012(2) -0.016(2) 0.021(2)
C5 0.107(4) 0.055(2) 0.079(3) 0.029(2) 0.003(3) 0.002(2)
C6 0.0349(14) 0.0434(16) 0.0462(16) 0.0012(13) -0.0005(12) -0.0028(12)
C7 0.055(2) 0.081(3) 0.101(3) -0.025(3) 0.030(2) -0.007(2)
C8 0.051(2) 0.075(3) 0.078(3) -0.006(2) -0.0005(19) -0.0240(18)

loop_
_atom_type_symbol
_atom_type_description
_atom_type_scat_dispersion_real
_atom_type_scat_dispersion_imag
_atom_type_scat_source
C C 0.0033 0.0016 'International Tables Vol C Tables 4.2.6.8 and 6.1.1.4'
H H 0.0000 0.0000 'International Tables Vol C Tables 4.2.6.8 and 6.1.1.4'
N N 0.0061 0.0033 'International Tables Vol C Tables 4.2.6.8 and 6.1.1.4'
O O 0.0106 0.0060 'International Tables Vol C Tables 4.2.6.8 and 6.1.1.4'
Cl Cl 0.1484 0.1585 'International Tables Vol C Tables 4.2.6.8 and 6.1.1.4'
Cu Cu 0.3201 1.2651 'International Tables Vol C Tables 4.2.6.8 and 6.1.1.4'
Au Au -2.0133 8.8022 'International Tables Vol C Tables 4.2.6.8 and 6.1.1.4'

loop_
_geom_angle_atom_site_label_1
_geom_angle_atom_site_label_2
_geom_angle_atom_site_label_3
_geom_angle
_geom_angle_site_symmetry_1
_geom_angle_site_symmetry_3
C1 Au1 C1 180.0 . 2_566
C1 Au1 Cl1 89.60(9) . 2_566
C1 Au1 Cl1 90.41(9) 2_566 2_566
C1 Au1 Cl1 90.40(9) . .
C1 Au1 Cl1 89.60(9) 2_566 .
Cl1 Au1 Cl1 180.0 2_566 .
C1 Au1 N2 96.97(13) . .
C1 Au1 N2 83.03(13) 2_566 .
Cl1 Au1 N2 83.47(8) 2_566 .
Cl1 Au1 N2 96.53(8) . .
C2 Au2 C2 180.00(13) . 2_676
C2 Au2 Cl2 88.59(10) . 2_676
C2 Au2 Cl2 91.41(10) 2_676 2_676
C2 Au2 Cl2 91.41(10) . .
C2 Au2 Cl2 88.59(10) 2_676 .
Cl2 Au2 Cl2 180.00(10) 2_676 .
C2 Au2 Cl1 89.11(9) . 1_565
C2 Au2 Cl1 90.89(9) 2_676 1_565
Cl2 Au2 Cl1 82.47(4) 2_676 1_565
Cl2 Au2 Cl1 97.53(4) . 1_565
O2 Cu1 O2 180.0 . 2_565
O2 Cu1 O1 89.58(9) . .
O2 Cu1 O1 90.42(9) 2_565 .
O2 Cu1 O1 90.42(9) . 2_565
O2 Cu1 O1 89.58(9) 2_565 2_565
O1 Cu1 O1 180.0 . 2_565
O2 Cu1 N1 90.04(9) . .
O2 Cu1 N1 89.96(9) 2_565 .
O1 Cu1 N1 89.19(9) . .
O1 Cu1 N1 90.81(9) 2_565 .
O2 Cu1 N1 89.96(9) . 2_565
O2 Cu1 N1 90.04(9) 2_565 2_565
O1 Cu1 N1 90.81(9) . 2_565
O1 Cu1 N1 89.19(9) 2_565 2_565
N1 Cu1 N1 180.0 . 2_565
C3 O1 Cu1 122.9(2) . .
C6 O2 Cu1 123.4(2) . .
C1 N1 Cu1 153.8(2) . .
C2 N2 Au1 156.1(5) . .
C3 N3 C4 121.7(3) . .
C3 N3 C5 121.2(3) . .
C4 N3 C5 117.1(4) . .
C6 N4 C8 121.8(3) . .
C6 N4 C7 120.1(3) . .
C8 N4 C7 118.1(3) . .
N1 C1 Au1 178.4(3) . .
N2 C2 Au2 178.0(4) . .
O1 C3 N3 124.1(3) . .
O2 C6 N4 124.0(3) . .

loop_
_geom_bond_atom_site_label_1
_geom_bond_atom_site_label_2
_geom_bond_distance
_geom_bond_site_symmetry_2
Au1 C1 1.982(3) .
Au1 C1 1.982(3) 2_566
Au1 Cl1 2.2816(8) 2_566
Au1 Cl1 2.2817(8) .
Au1 N2 3.283(4) .
Au2 C2 2.061(4) .
Au2 C2 2.061(4) 2_676
Au2 Cl2 2.2715(13) 2_676
Au2 Cl2 2.2715(13) .
Au2 Cl1 3.5965(8) 1_565
Cu1 O2 1.964(2) .
Cu1 O2 1.964(2) 2_565
Cu1 O1 1.995(2) .
Cu1 O1 1.995(2) 2_565
Cu1 N1 2.367(3) .
Cu1 N1 2.367(3) 2_565
O1 C3 1.248(3) .
O2 C6 1.247(4) .
N1 C1 1.130(4) .
N2 C2 1.030(5) .
N3 C3 1.296(4) .
N3 C4 1.444(5) .
N3 C5 1.477(5) .
N4 C6 1.303(4) .
N4 C8 1.443(5) .
N4 C7 1.475(5) .
